data_7026816
loop_
_publ_author_name
'Tanaka, Saya'
'Masaoka, Shigeyuki'
'Yamauchi, Kosei'
'Annaka, Masahiko'
'Sakai, Ken'

_publ_section_title
;
 Photochemical and thermal hydrogen production from water catalyzed by
 carboxylate-bridged dirhodium(II) complexes.
;
_journal_issue 46
_journal_name_full 'Dalton transactions (Cambridge, England : 2003)'
_journal_page_first 11218
_journal_page_last 11226
_journal_paper_doi 10.1039/c0dt00741b
_journal_volume 39
_journal_year 2010
_chemical_formula_moiety 'C8 H16 O14 Rh2'
_chemical_formula_sum 'C8 H16 O14 Rh2'
_chemical_formula_weight 542.03
_space_group_IT_number 14
_symmetry_cell_setting monoclinic
_symmetry_space_group_name_Hall '-P 2yn'
_symmetry_space_group_name_H-M 'P 1 21/n 1'
_atom_sites_solution_hydrogens geom
_atom_sites_solution_primary direct
_atom_sites_solution_secondary difmap
_cell_angle_alpha 90.00
_cell_angle_beta 108.707(3)
_cell_angle_gamma 90.00
_cell_formula_units_Z 2
_cell_length_a 7.755(2)
_cell_length_b 12.509(3)
_cell_length_c 7.990(2)
_cell_measurement_reflns_used 2395
_cell_measurement_temperature 100
_cell_measurement_theta_max 27.56
_cell_measurement_theta_min 3.15
_cell_volume 734.1(3)
_computing_cell_refinement 'APEX2 (Bruker AXS, 2006)'
_computing_data_collection 'APEX2 (Bruker AXS, 2006)'
_computing_data_reduction 'SAINT (Bruker AXS, 2004)'
_computing_molecular_graphics 'KENX (Sakai, 2002)'
_computing_publication_material
;
SHELXL97, TEXSAN (Molecular Structure Corporation, 2001),
KENX, and ORTEP (Johnson, 1976)
;
_computing_structure_refinement 'SHELXL97 (Sheldrick, 1997)'
_computing_structure_solution 'SHELXS97 (Sheldrick, 1997)'
_diffrn_ambient_temperature 100
_diffrn_detector_area_resol_mean 8.333
_diffrn_measured_fraction_theta_full 0.997
_diffrn_measured_fraction_theta_max 0.997
_diffrn_measurement_device 'Bruker SMART APEX CCD-detector diffractometer'
_diffrn_measurement_method \w
_diffrn_radiation_monochromator graphite
_diffrn_radiation_source 'fine-focus sealed tube'
_diffrn_radiation_type MoK\a
_diffrn_radiation_wavelength 0.71073
_diffrn_reflns_av_R_equivalents 0.0181
_diffrn_reflns_av_sigmaI/netI 0.0229
_diffrn_reflns_limit_h_max 8
_diffrn_reflns_limit_h_min -9
_diffrn_reflns_limit_k_max 13
_diffrn_reflns_limit_k_min -15
_diffrn_reflns_limit_l_max 8
_diffrn_reflns_limit_l_min -9
_diffrn_reflns_number 3770
_diffrn_reflns_theta_full 26.37
_diffrn_reflns_theta_max 26.37
_diffrn_reflns_theta_min 3.15
_exptl_absorpt_coefficient_mu 2.326
_exptl_absorpt_correction_T_max 0.977
_exptl_absorpt_correction_T_min 0.815
_exptl_absorpt_correction_type empirical
_exptl_absorpt_process_details '(SADABS; Sheldrick, G. M., 1996)'
_exptl_crystal_colour green
_exptl_crystal_density_diffrn 2.452
_exptl_crystal_density_meas ?
_exptl_crystal_density_method 'not measured'
_exptl_crystal_description plate
_exptl_crystal_F_000 532
_exptl_crystal_size_max 0.12
_exptl_crystal_size_mid 0.03
_exptl_crystal_size_min 0.01
_refine_diff_density_max 0.678
_refine_diff_density_min -0.524
_refine_ls_extinction_expression not_refined
_refine_ls_extinction_method none
_refine_ls_goodness_of_fit_ref 0.938
_refine_ls_hydrogen_treatment mixed
_refine_ls_matrix_type full
_refine_ls_number_parameters 119
_refine_ls_number_reflns 1498
_refine_ls_number_restraints 0
_refine_ls_restrained_S_all 0.938
_refine_ls_R_factor_all 0.0222
_refine_ls_R_factor_gt 0.0192
_refine_ls_shift/su_max 0.002
_refine_ls_shift/su_mean 0.000
_refine_ls_structure_factor_coef Fsqd
_refine_ls_weighting_details 'calc w=1/[\s^2^(Fo^2^)+(0.0259P)^2^+1.1689P] where P=(Fo^2^+2Fc^2^)/3'
_refine_ls_weighting_scheme calc
_refine_ls_wR_factor_gt 0.0451
_refine_ls_wR_factor_ref 0.0469
_reflns_number_gt 1369
_reflns_number_total 1498
_reflns_threshold_expression >2sigma(I)
_cod_data_source_file c0dt00741b.txt
_cod_data_source_block 070402Rh2gly4
_cod_depositor_comments
;
The following automatic conversions were performed:

'_symmetry_cell_setting' value 'Monoclinic' changed to 'monoclinic'
according to /home/saulius/struct/CIF-dictionaries/cif_core.dic
dictionary named 'cif_core.dic' version 2.4.2 from 2011-04-26.

Automatic conversion script
Id: cif_fix_values 1891 2012-01-12 08:04:46Z andrius 

The following automatic conversions were performed:

'_exptl_crystal_density_meas' value 'not measured' was changed to '?'
- the value is perceived as not measured.

Automatic conversion script
Id: cif_fix_values 3008 2015-01-20 13:52:24Z robertas 
;
_cod_original_sg_symbol_H-M P2(1)/n
_cod_database_code 7026816

loop_
_symmetry_equiv_pos_as_xyz
'x, y, z'
'-x+1/2, y+1/2, -z+1/2'
'-x, -y, -z'
'x-1/2, -y-1/2, z-1/2'

loop_
_atom_site_label
_atom_site_type_symbol
_atom_site_fract_x
_atom_site_fract_y
_atom_site_fract_z
_atom_site_U_iso_or_equiv
_atom_site_adp_type
_atom_site_occupancy
_atom_site_symmetry_multiplicity
_atom_site_calc_flag
_atom_site_refinement_flags
Rh1 Rh 0.98745(3) 1.040082(15) 0.86019(2) 0.00730(8) Uani 1 1 d .
O6 O 1.1573(3) 0.62732(14) 0.9339(2) 0.0149(4) Uani 1 1 d .
H6 H 1.1000 0.6251 1.0070 0.022 Uiso 1 1 calc R
O3 O 0.3922(2) 0.90980(14) 0.6167(2) 0.0123(4) Uani 1 1 d .
H3 H 0.3826 0.9762 0.6010 0.018 Uiso 1 1 calc R
O7 O 0.9689(3) 1.12323(16) 0.5984(3) 0.0120(4) Uani 1 1 d .
O1 O 1.2540(2) 1.08330(15) 0.9639(2) 0.0114(4) Uani 1 1 d .
O4 O 0.9243(2) 1.18115(14) 0.9553(2) 0.0117(4) Uani 1 1 d .
O5 O 1.0480(2) 0.89445(14) 0.7802(2) 0.0110(4) Uani 1 1 d .
O2 O 0.7218(2) 0.99241(14) 0.7723(2) 0.0107(4) Uani 1 1 d .
C4 C 1.0801(4) 0.7070(2) 0.8049(3) 0.0126(5) Uani 1 1 d .
H4A H 0.9561 0.6844 0.7331 0.015 Uiso 1 1 calc R
H4B H 1.1542 0.7131 0.7250 0.015 Uiso 1 1 calc R
C2 C 0.4761(3) 0.8878(2) 0.8006(3) 0.0117(5) Uani 1 1 d .
H2A H 0.4860 0.8094 0.8182 0.014 Uiso 1 1 calc R
H2B H 0.3975 0.9156 0.8668 0.014 Uiso 1 1 calc R
C3 C 1.0690(3) 0.8159(2) 0.8847(3) 0.0108(5) Uani 1 1 d .
C1 C 0.6633(4) 0.93678(19) 0.8748(3) 0.0100(5) Uani 1 1 d .
H7 H 0.878(4) 1.124(2) 0.529(4) 0.007(8) Uiso 1 1 d .
H8 H 1.035(5) 1.117(3) 0.564(5) 0.023(12) Uiso 1 1 d .

loop_
_atom_site_aniso_label
_atom_site_aniso_U_11
_atom_site_aniso_U_22
_atom_site_aniso_U_33
_atom_site_aniso_U_23
_atom_site_aniso_U_13
_atom_site_aniso_U_12
Rh1 0.00861(12) 0.00636(11) 0.00706(12) 0.00009(7) 0.00269(8) -0.00069(7)
O6 0.0216(10) 0.0088(9) 0.0141(9) 0.0014(7) 0.0057(8) 0.0024(8)
O3 0.0133(9) 0.0080(9) 0.0127(9) 0.0023(7) 0.0002(8) -0.0011(7)
O7 0.0110(10) 0.0160(10) 0.0086(10) 0.0010(8) 0.0026(10) -0.0016(9)
O1 0.0113(9) 0.0130(9) 0.0094(9) 0.0012(7) 0.0026(8) -0.0021(7)
O4 0.0156(10) 0.0087(9) 0.0111(9) 0.0005(7) 0.0050(8) 0.0004(7)
O5 0.0129(9) 0.0098(9) 0.0111(9) 0.0004(7) 0.0052(7) 0.0009(7)
O2 0.0094(9) 0.0108(9) 0.0111(9) 0.0018(7) 0.0022(7) -0.0013(7)
C4 0.0169(14) 0.0092(12) 0.0114(12) -0.0003(10) 0.0043(11) 0.0006(10)
C2 0.0116(13) 0.0121(13) 0.0113(12) 0.0009(10) 0.0034(10) -0.0022(10)
C3 0.0074(12) 0.0117(12) 0.0140(13) -0.0010(10) 0.0043(10) -0.0014(10)
C1 0.0116(13) 0.0067(11) 0.0126(13) -0.0026(9) 0.0050(11) 0.0005(9)

loop_
_atom_type_symbol
_atom_type_description
_atom_type_scat_dispersion_real
_atom_type_scat_dispersion_imag
_atom_type_scat_source
C C 0.0033 0.0016 'International Tables Vol C Tables 4.2.6.8 and 6.1.1.4'
H H 0.0000 0.0000 'International Tables Vol C Tables 4.2.6.8 and 6.1.1.4'
O O 0.0106 0.0060 'International Tables Vol C Tables 4.2.6.8 and 6.1.1.4'
Rh Rh -1.1178 0.9187 'International Tables Vol C Tables 4.2.6.8 and 6.1.1.4'

loop_
_geom_angle_atom_site_label_1
_geom_angle_atom_site_label_2
_geom_angle_atom_site_label_3
_geom_angle
_geom_angle_site_symmetry_1
_geom_angle_site_symmetry_3
O5 Rh1 O1 93.38(7) . .
O5 Rh1 O2 86.53(7) . .
O1 Rh1 O2 176.17(7) . .
O5 Rh1 O4 176.04(7) . .
O1 Rh1 O4 87.29(7) . .
O2 Rh1 O4 92.53(7) . .
O5 Rh1 O7 94.18(7) . .
O1 Rh1 O7 90.53(8) . .
O2 Rh1 O7 93.30(8) . .
O4 Rh1 O7 89.71(7) . .
O5 Rh1 Rh1 87.72(5) . 3_777
O1 Rh1 Rh1 87.91(5) . 3_777
O2 Rh1 Rh1 88.26(5) . 3_777
O4 Rh1 Rh1 88.41(5) . 3_777
O7 Rh1 Rh1 177.61(5) . 3_777
C4 O6 H6 109.5 . .
C2 O3 H3 109.5 . .
Rh1 O7 H7 117(2) . .
Rh1 O7 H8 120(3) . .
H7 O7 H8 111(4) . .
C1 O1 Rh1 118.51(17) 3_777 .
C3 O4 Rh1 117.70(16) 3_777 .
C3 O5 Rh1 118.80(16) . .
C1 O2 Rh1 118.06(16) . .
O6 C4 C3 113.1(2) . .
O6 C4 H4A 109.0 . .
C3 C4 H4A 109.0 . .
O6 C4 H4B 109.0 . .
C3 C4 H4B 109.0 . .
H4A C4 H4B 107.8 . .
O3 C2 C1 112.9(2) . .
O3 C2 H2A 109.0 . .
C1 C2 H2A 109.0 . .
O3 C2 H2B 109.0 . .
C1 C2 H2B 109.0 . .
H2A C2 H2B 107.8 . .
O4 C3 O5 126.9(2) 3_777 .
O4 C3 C4 117.5(2) 3_777 .
O5 C3 C4 115.6(2) . .
O2 C1 O1 126.7(2) . 3_777
O2 C1 C2 117.9(2) . .
O1 C1 C2 115.3(2) 3_777 .

loop_
_geom_bond_atom_site_label_1
_geom_bond_atom_site_label_2
_geom_bond_distance
_geom_bond_site_symmetry_2
Rh1 O5 2.0346(18) .
Rh1 O1 2.0379(18) .
Rh1 O2 2.0409(19) .
Rh1 O4 2.0419(18) .
Rh1 O7 2.299(2) .
Rh1 Rh1 2.3992(7) 3_777
O6 C4 1.421(3) .
O6 H6 0.8400 .
O3 C2 1.430(3) .
O3 H3 0.8400 .
O7 H7 0.74(3) .
O7 H8 0.66(4) .
O1 C1 1.267(3) 3_777
O4 C3 1.263(3) 3_777
O5 C3 1.266(3) .
O2 C1 1.264(3) .
C4 C3 1.518(3) .
C4 H4A 0.9900 .
C4 H4B 0.9900 .
C2 C1 1.511(4) .
C2 H2A 0.9900 .
C2 H2B 0.9900 .
C3 O4 1.263(3) 3_777
C1 O1 1.267(3) 3_777
